data_4073771
loop_
_publ_author_name
'Gibson, Vernon C.'
'Redshaw, Carl'
'Solan, Gregory A.'
'White, Andrew J. P.'
'Williams, David J.'

_publ_section_title
;
 Aluminum Alkyl-Mediated Route to NovelN,N,O-Chelates for Five-Coordinate
 Iron(II) Chloride Complexes:&#x00A0; Synthesis, Structures, and Ethylene
 Polymerization Studies
;
_journal_issue 20
_journal_name_full Organometallics
_journal_page_first 5119
_journal_paper_doi 10.1021/om700611q
_journal_volume 26
_journal_year 2007
_chemical_formula_sum 'C28 H45.5 Al2 N2.5 O'
_chemical_formula_weight 487.13
_chemical_name_systematic
; 
 ? 
;
_space_group_IT_number 14
_symmetry_cell_setting monoclinic
_symmetry_space_group_name_Hall '-P 2yn'
_symmetry_space_group_name_H-M 'P 1 21/n 1'
_atom_sites_solution_hydrogens geom
_atom_sites_solution_primary direct
_atom_sites_solution_secondary difmap
_audit_creation_method SHELXL
_cell_angle_alpha 90.00
_cell_angle_beta 99.838(4)
_cell_angle_gamma 90.00
_cell_formula_units_Z 8
_cell_length_a 15.5098(9)
_cell_length_b 17.722(2)
_cell_length_c 22.2233(9)
_cell_measurement_reflns_used 27
_cell_measurement_temperature 183(2)
_cell_measurement_theta_max 24.98
_cell_measurement_theta_min 11.05
_cell_volume 6018.6(8)
_computing_cell_refinement 'Siemens XSCANS'
_computing_data_collection 'Siemens XSCANS'
_computing_data_reduction 'Siemens SHELXTL'
_computing_molecular_graphics 'Siemens SHELXTL'
_computing_publication_material 'Siemens SHELXTL'
_computing_structure_refinement 'SHELXL-93 (Sheldrick, 1993)'
_computing_structure_solution 'SHELXS-86 (Sheldrick, 1990)'
_diffrn_ambient_temperature 183(2)
_diffrn_measurement_device 'Siemens P4'
_diffrn_measurement_method '\w scans'
_diffrn_radiation_monochromator graphite
_diffrn_radiation_source 'fine-focus sealed tube'
_diffrn_radiation_type CuK\a
_diffrn_radiation_wavelength 1.54178
_diffrn_reflns_av_R_equivalents 0.0484
_diffrn_reflns_av_sigmaI/netI 0.0988
_diffrn_reflns_limit_h_max 17
_diffrn_reflns_limit_h_min 0
_diffrn_reflns_limit_k_max 0
_diffrn_reflns_limit_k_min -19
_diffrn_reflns_limit_l_max 24
_diffrn_reflns_limit_l_min -24
_diffrn_reflns_number 9304
_diffrn_reflns_theta_max 59.99
_diffrn_reflns_theta_min 3.21
_diffrn_standards_interval_count 97
_diffrn_standards_number 3
_exptl_absorpt_coefficient_mu 1.027
_exptl_absorpt_correction_T_max 0.7790
_exptl_absorpt_correction_T_min 0.3682
_exptl_absorpt_correction_type empirical
_exptl_crystal_colour 'Pale yellow'
_exptl_crystal_density_diffrn 1.075
_exptl_crystal_description 'platy needles'
_exptl_crystal_F_000 2120
_exptl_crystal_size_max 0.80
_exptl_crystal_size_mid 0.23
_exptl_crystal_size_min 0.06
_refine_diff_density_max 0.268
_refine_diff_density_min -0.268
_refine_diff_density_rms 0.051
_refine_ls_extinction_method none
_refine_ls_goodness_of_fit_all 1.035
_refine_ls_goodness_of_fit_obs 1.133
_refine_ls_matrix_type full
_refine_ls_number_parameters 604
_refine_ls_number_reflns 7771
_refine_ls_number_restraints 0
_refine_ls_restrained_S_all 1.061
_refine_ls_restrained_S_obs 1.133
_refine_ls_R_factor_all 0.1296
_refine_ls_R_factor_obs 0.0652
_refine_ls_shift/esd_max 0.000
_refine_ls_shift/esd_mean 0.000
_refine_ls_structure_factor_coef Fsqd
_refine_ls_weighting_details 'w=1/[\s^2^(Fo^2^)+(0.0575P)^2^+0.5267P] where P=(Fo^2^+2Fc^2^)/3'
_refine_ls_weighting_scheme calc
_refine_ls_wR_factor_all 0.1637
_refine_ls_wR_factor_obs 0.1320
_reflns_number_observed 5292
_reflns_number_total 8930
_reflns_observed_criterion >2sigma(I)
_cod_data_source_file om700611q-file002.cif
_cod_data_source_block Compound_1a
_cod_depositor_comments
;
The following automatic conversions were performed:

'_symmetry_cell_setting' value 'Monoclinic' changed to 'monoclinic'
according to /home/saulius/struct/CIF-dictionaries/cif_core.dic
dictionary named 'cif_core.dic' version 2.4.1 from
2010-06-29.

'_exptl_absorpt_correction_type' value 'Empirical'
changed to 'empirical' according to
/home/saulius/struct/CIF-dictionaries/cif_core.dic dictionary named
'cif_core.dic' version 2.4.1 from 2010-06-29.

Automatic conversion script
Id: cif_fix_values 1715 2011-07-08 13:25:40Z adriana 

The following automatic conversions were performed:

'_refine_ls_weighting_scheme' value 'calc
w=1/[\s^2^(Fo^2^)+(0.0575P)^2^+0.5267P] where P=(Fo^2^+2Fc^2^)/3' was
changed to 'calc'. New tag '_refine_ls_weighting_details' was
created. The value of the new tag was set to
'w=1/[\s^2^(Fo^2^)+(0.0575P)^2^+0.5267P] where P=(Fo^2^+2Fc^2^)/3'.

Automatic conversion script
Id: cif_fix_values 3143 2015-03-26 13:38:13Z robertas 
;
_cod_original_cell_volume 6018.7(9)
_cod_original_sg_symbol_H-M P2(1)/n
_cod_original_formula_sum 'C28 H45.50 N2.50 O Al2'
_cod_database_code 4073771

loop_
_symmetry_equiv_pos_as_xyz
'x, y, z'
'-x+1/2, y+1/2, -z+1/2'
'-x, -y, -z'
'x-1/2, -y-1/2, z-1/2'

loop_
_atom_site_aniso_label
_atom_site_aniso_U_11
_atom_site_aniso_U_22
_atom_site_aniso_U_33
_atom_site_aniso_U_23
_atom_site_aniso_U_13
_atom_site_aniso_U_12
Al1 0.0280(6) 0.0307(6) 0.0322(6) -0.0047(5) 0.0067(5) -0.0039(6)
Al2 0.0272(7) 0.0500(8) 0.0347(7) 0.0022(6) 0.0060(6) -0.0023(6)
N1 0.033(2) 0.030(2) 0.028(2) -0.0017(14) 0.010(2) -0.002(2)
C2 0.030(2) 0.030(2) 0.041(2) 0.002(2) 0.010(2) -0.002(2)
C3 0.048(3) 0.031(2) 0.051(3) 0.001(2) 0.012(2) -0.001(2)
C4 0.073(4) 0.030(2) 0.060(3) -0.005(2) 0.012(3) 0.003(3)
C5 0.074(4) 0.031(2) 0.053(3) -0.012(2) 0.001(3) -0.006(3)
C6 0.046(3) 0.042(2) 0.033(2) -0.008(2) 0.006(2) -0.010(2)
C7 0.053(3) 0.041(3) 0.030(2) -0.007(2) -0.003(2) -0.003(2)
O7 0.032(2) 0.034(2) 0.0286(15) -0.0039(12) 0.0058(13) -0.0051(13)
C8 0.072(4) 0.053(3) 0.069(4) -0.003(3) -0.021(3) -0.021(3)
C9 0.122(6) 0.061(3) 0.038(3) -0.004(3) 0.029(4) 0.027(4)
C10 0.031(2) 0.029(2) 0.040(2) 0.002(2) 0.006(2) -0.005(2)
N10 0.026(2) 0.032(2) 0.031(2) -0.0022(14) 0.0047(15) -0.002(2)
C11 0.063(4) 0.038(3) 0.048(3) 0.007(2) -0.017(3) 0.001(3)
C12 0.028(2) 0.027(2) 0.029(2) -0.002(2) 0.000(2) 0.000(2)
C13 0.039(3) 0.033(2) 0.028(2) 0.003(2) 0.004(2) 0.003(2)
C14 0.058(3) 0.037(2) 0.029(2) 0.001(2) 0.003(2) 0.003(2)
C15 0.063(4) 0.034(3) 0.039(3) -0.003(2) -0.005(2) -0.003(2)
C16 0.035(3) 0.037(2) 0.050(3) 0.001(2) -0.006(2) -0.009(2)
C17 0.030(2) 0.030(2) 0.038(2) 0.001(2) 0.003(2) -0.001(2)
C18 0.041(3) 0.066(3) 0.028(2) 0.002(2) 0.010(2) -0.007(3)
C19 0.055(4) 0.120(5) 0.043(3) -0.018(3) 0.010(3) 0.012(4)
C20 0.057(4) 0.102(5) 0.050(3) 0.030(3) 0.012(3) -0.017(4)
C21 0.027(2) 0.038(2) 0.050(3) -0.003(2) 0.012(2) 0.000(2)
C22 0.037(3) 0.059(4) 0.091(4) -0.010(3) 0.010(3) 0.007(3)
C23 0.041(3) 0.065(3) 0.066(3) 0.002(3) 0.019(3) -0.019(3)
C24 0.049(3) 0.079(4) 0.036(3) -0.009(2) 0.002(2) 0.022(3)
C25 0.041(3) 0.055(3) 0.057(3) 0.021(3) -0.002(2) -0.007(3)
C26 0.050(3) 0.048(3) 0.072(4) 0.000(3) -0.007(3) 0.007(3)
C27 0.043(3) 0.098(5) 0.052(3) 0.015(3) 0.010(3) -0.002(3)
C28 0.055(3) 0.070(4) 0.046(3) 0.008(3) 0.008(3) 0.005(3)
Al1' 0.0343(7) 0.0271(6) 0.0372(7) 0.0001(5) 0.0117(6) 0.0006(6)
Al2' 0.0723(11) 0.0390(8) 0.0326(7) -0.0030(6) 0.0039(7) 0.0060(8)
N1' 0.029(2) 0.025(2) 0.037(2) 0.0005(15) 0.014(2) -0.003(2)
C2' 0.026(2) 0.031(2) 0.039(2) 0.003(2) 0.014(2) 0.001(2)
C3' 0.042(3) 0.033(2) 0.048(3) 0.010(2) 0.018(2) 0.005(2)
C4' 0.054(3) 0.021(2) 0.054(3) 0.002(2) 0.021(3) -0.004(2)
C5' 0.051(3) 0.031(2) 0.057(3) -0.006(2) 0.023(3) -0.014(2)
C6' 0.030(2) 0.028(2) 0.044(3) -0.001(2) 0.011(2) -0.006(2)
C7' 0.040(3) 0.033(2) 0.042(2) -0.007(2) 0.002(2) -0.005(2)
O7' 0.046(2) 0.0287(15) 0.037(2) -0.0016(13) 0.0057(15) 0.0000(14)
C8' 0.072(4) 0.041(3) 0.045(3) -0.009(2) 0.007(3) 0.003(3)
C9' 0.047(3) 0.062(4) 0.073(4) -0.004(3) -0.005(3) -0.014(3)
C10' 0.032(2) 0.033(2) 0.033(2) 0.008(2) 0.014(2) 0.001(2)
N10' 0.026(2) 0.031(2) 0.035(2) 0.0014(15) 0.011(2) 0.000(2)
C11' 0.084(4) 0.038(3) 0.041(3) 0.006(2) 0.008(3) 0.009(3)
C12' 0.033(2) 0.032(2) 0.030(2) 0.005(2) 0.007(2) 0.006(2)
C13' 0.036(3) 0.039(2) 0.037(2) 0.000(2) 0.007(2) -0.004(2)
C14' 0.046(3) 0.047(3) 0.051(3) -0.004(2) 0.002(2) -0.005(2)
C15' 0.056(3) 0.044(3) 0.048(3) -0.012(2) 0.001(2) 0.003(3)
C16' 0.062(3) 0.039(3) 0.039(3) -0.005(2) 0.013(2) 0.010(3)
C17' 0.045(3) 0.034(2) 0.034(2) 0.001(2) 0.013(2) 0.008(2)
C18' 0.027(2) 0.062(3) 0.053(3) -0.009(2) 0.013(2) -0.009(2)
C19' 0.056(4) 0.092(5) 0.071(4) -0.013(3) 0.026(3) -0.031(4)
C20' 0.045(4) 0.103(5) 0.089(5) -0.014(4) 0.008(3) 0.022(4)
C21' 0.041(3) 0.046(3) 0.043(3) -0.002(2) 0.017(2) 0.003(2)
C22' 0.080(5) 0.087(4) 0.061(4) 0.017(3) 0.035(3) -0.010(4)
C23' 0.047(3) 0.066(4) 0.086(4) -0.009(3) 0.025(3) 0.014(3)
C24' 0.046(3) 0.034(2) 0.038(2) 0.006(2) 0.008(2) -0.003(2)
C25' 0.042(3) 0.062(3) 0.045(3) 0.002(2) 0.009(2) 0.014(3)
C26' 0.092(5) 0.049(3) 0.037(3) 0.000(2) 0.010(3) 0.017(3)
C27' 0.097(5) 0.055(3) 0.050(3) 0.000(3) 0.033(3) 0.001(3)
C28' 0.137(7) 0.067(4) 0.056(4) 0.002(3) -0.029(4) 0.015(5)
N30 0.122(7) 0.107(6) 0.129(6) 0.019(5) 0.019(5) -0.016(5)
C31 0.077(5) 0.086(5) 0.064(4) 0.001(4) 0.016(4) -0.006(4)
C32 0.102(6) 0.110(6) 0.070(5) 0.008(4) 0.009(4) -0.005(5)

loop_
_atom_site_label
_atom_site_type_symbol
_atom_site_fract_x
_atom_site_fract_y
_atom_site_fract_z
_atom_site_U_iso_or_equiv
_atom_site_thermal_displace_type
_atom_site_occupancy
_atom_site_calc_flag
_atom_site_refinement_flags
Al1 Al 0.17583(9) 0.77794(7) 0.20757(6) 0.0301(3) Uani 1 d .
Al2 Al 0.00792(9) 0.83107(8) 0.10329(6) 0.0372(3) Uani 1 d .
N1 N 0.1945(2) 0.6668(2) 0.20436(14) 0.0297(8) Uani 1 d .
C2 C 0.2456(3) 0.6253(2) 0.2479(2) 0.0329(9) Uani 1 d .
C3 C 0.2546(3) 0.5481(2) 0.2409(2) 0.0434(12) Uani 1 d .
H3A H 0.2893(3) 0.5192(2) 0.2720(2) 0.052 Uiso 1 calc R
C4 C 0.2128(4) 0.5136(3) 0.1884(2) 0.0543(14) Uani 1 d .
H4A H 0.2186(4) 0.4608(3) 0.1830(2) 0.065 Uiso 1 calc R
C5 C 0.1630(4) 0.5558(3) 0.1444(2) 0.0540(14) Uani 1 d .
H5A H 0.1354(4) 0.5327(3) 0.1075(2) 0.065 Uiso 1 calc R
C6 C 0.1524(3) 0.6334(3) 0.1535(2) 0.0400(11) Uani 1 d .
C7 C 0.0983(3) 0.6844(3) 0.1074(2) 0.0422(11) Uani 1 d .
O7 O 0.0933(2) 0.7568(2) 0.13562(12) 0.0317(7) Uani 1 d .
C8 C 0.0069(4) 0.6503(3) 0.0902(3) 0.069(2) Uani 1 d .
H8A H -0.0291(4) 0.6829(3) 0.0602(3) 0.103 Uiso 1 calc R
H8B H -0.0203(4) 0.6461(3) 0.1268(3) 0.103 Uiso 1 calc R
H8C H 0.0113(4) 0.6001(3) 0.0725(3) 0.103 Uiso 1 calc R
C9 C 0.1452(5) 0.6927(3) 0.0523(2) 0.072(2) Uani 1 d .
H9A H 0.1109(5) 0.7257(3) 0.0219(2) 0.108 Uiso 1 calc R
H9B H 0.1513(5) 0.6429(3) 0.0342(2) 0.108 Uiso 1 calc R
H9C H 0.2033(5) 0.7147(3) 0.0656(2) 0.108 Uiso 1 calc R
C10 C 0.2912(3) 0.6686(2) 0.3009(2) 0.0335(10) Uani 1 d .
N10 N 0.2803(2) 0.7405(2) 0.29672(15) 0.0298(8) Uani 1 d .
C11 C 0.3431(4) 0.6263(3) 0.3525(2) 0.0529(13) Uani 1 d .
H11A H 0.3847(4) 0.5932(3) 0.3369(2) 0.079 Uiso 1 d R
H11B H 0.3036(4) 0.5959(3) 0.3726(2) 0.079 Uiso 1 d R
H11C H 0.3750(4) 0.6619(3) 0.3819(2) 0.079 Uiso 1 d R
C12 C 0.3273(3) 0.7887(2) 0.3432(2) 0.0285(9) Uani 1 d .
C13 C 0.2923(3) 0.8077(2) 0.3955(2) 0.0336(10) Uani 1 d .
C14 C 0.3395(3) 0.8571(2) 0.4373(2) 0.0419(11) Uani 1 d .
H14A H 0.3170(3) 0.8704(2) 0.4731(2) 0.050 Uiso 1 calc R
C15 C 0.4186(4) 0.8873(3) 0.4280(2) 0.0473(12) Uani 1 d .
H15A H 0.4495(4) 0.9214(3) 0.4569(2) 0.057 Uiso 1 calc R
C16 C 0.4522(3) 0.8677(3) 0.3768(2) 0.0420(11) Uani 1 d .
H16A H 0.5066(3) 0.8883(3) 0.3709(2) 0.050 Uiso 1 calc R
C17 C 0.4086(3) 0.8184(2) 0.3334(2) 0.0330(10) Uani 1 d .
C18 C 0.2086(3) 0.7738(3) 0.4097(2) 0.0444(12) Uani 1 d .
H18A H 0.1801(3) 0.7450(3) 0.3729(2) 0.053 Uiso 1 calc R
C19 C 0.1440(4) 0.8330(4) 0.4241(2) 0.072(2) Uani 1 d .
H19A H 0.0912(4) 0.8081(4) 0.4330(2) 0.108 Uiso 1 calc R
H19B H 0.1284(4) 0.8667(4) 0.3890(2) 0.108 Uiso 1 calc R
H19C H 0.1709(4) 0.8625(4) 0.4598(2) 0.108 Uiso 1 calc R
C20 C 0.2277(4) 0.7185(4) 0.4634(2) 0.069(2) Uani 1 d .
H20A H 0.1725(4) 0.6973(4) 0.4717(2) 0.103 Uiso 1 calc R
H20B H 0.2575(4) 0.7451(4) 0.4997(2) 0.103 Uiso 1 calc R
H20C H 0.2652(4) 0.6776(4) 0.4530(2) 0.103 Uiso 1 calc R
C21 C 0.4494(3) 0.7950(2) 0.2784(2) 0.0375(10) Uani 1 d .
H21A H 0.4023(3) 0.7728(2) 0.2470(2) 0.045 Uiso 1 calc R
C22 C 0.5193(3) 0.7343(3) 0.2971(3) 0.062(2) Uani 1 d .
H22A H 0.5450(3) 0.7197(3) 0.2615(3) 0.094 Uiso 1 calc R
H22B H 0.4923(3) 0.6901(3) 0.3128(3) 0.094 Uiso 1 calc R
H22C H 0.5651(3) 0.7543(3) 0.3289(3) 0.094 Uiso 1 calc R
C23 C 0.4891(3) 0.8620(3) 0.2494(2) 0.0559(14) Uani 1 d .
H23A H 0.5145(3) 0.8445(3) 0.2144(2) 0.084 Uiso 1 calc R
H23B H 0.5349(3) 0.8851(3) 0.2796(2) 0.084 Uiso 1 calc R
H23C H 0.4434(3) 0.8993(3) 0.2356(2) 0.084 Uiso 1 calc R
C24 C 0.0992(4) 0.8150(3) 0.2622(2) 0.0550(14) Uani 1 d .
H24A H 0.1301(4) 0.8536(3) 0.2893(2) 0.082 Uiso 1 d R
H24B H 0.0828(4) 0.7731(3) 0.2867(2) 0.082 Uiso 1 d R
H24C H 0.0465(4) 0.8370(3) 0.2380(2) 0.082 Uiso 1 d R
C25 C 0.2633(3) 0.8385(3) 0.1753(2) 0.0521(13) Uani 1 d .
H25A H 0.3081(3) 0.8052(3) 0.1636(2) 0.078 Uiso 1 d R
H25B H 0.2907(3) 0.8739(3) 0.2067(2) 0.078 Uiso 1 d R
H25C H 0.2347(3) 0.8666(3) 0.1394(2) 0.078 Uiso 1 d R
C26 C 0.0587(4) 0.9303(3) 0.1315(3) 0.0588(14) Uani 1 d .
H26A H 0.1120(4) 0.9390(3) 0.1143(3) 0.088 Uiso 1 calc R
H26B H 0.0731(4) 0.9306(3) 0.1761(3) 0.088 Uiso 1 calc R
H26C H 0.0162(4) 0.9703(3) 0.1178(3) 0.088 Uiso 1 calc R
C27 C -0.1006(4) 0.8087(4) 0.1359(2) 0.064(2) Uani 1 d .
H27A H -0.1234(4) 0.7593(4) 0.1209(2) 0.096 Uiso 1 calc R
H27B H -0.1444(4) 0.8477(4) 0.1224(2) 0.096 Uiso 1 calc R
H27C H -0.0876(4) 0.8080(4) 0.1807(2) 0.096 Uiso 1 calc R
C28 C -0.0134(4) 0.8301(3) 0.0126(2) 0.0568(14) Uani 1 d .
H28A H 0.0413(4) 0.8414(3) -0.0021(2) 0.085 Uiso 1 calc R
H28B H -0.0573(4) 0.8683(3) -0.0028(2) 0.085 Uiso 1 calc R
H28C H -0.0347(4) 0.7802(3) -0.0021(2) 0.085 Uiso 1 calc R
Al1' Al 0.24475(9) 0.51868(7) 0.77310(6) 0.0322(3) Uani 1 d .
Al2' Al 0.28430(12) 0.50622(8) 0.92545(6) 0.0486(4) Uani 1 d .
N1' N 0.2279(2) 0.6257(2) 0.7487(2) 0.0293(8) Uani 1 d .
C2' C 0.1934(3) 0.6508(2) 0.6913(2) 0.0308(9) Uani 1 d .
C3' C 0.1916(3) 0.7263(2) 0.6782(2) 0.0397(11) Uani 1 d .
H3'A H 0.1665(3) 0.7434(2) 0.6385(2) 0.048 Uiso 1 calc R
C4' C 0.2266(3) 0.7778(2) 0.7229(2) 0.0416(12) Uani 1 d .
H4'A H 0.2257(3) 0.8303(2) 0.7141(2) 0.050 Uiso 1 calc R
C5' C 0.2624(3) 0.7522(3) 0.7798(2) 0.0447(12) Uani 1 d .
H5'A H 0.2874(3) 0.7867(3) 0.8106(2) 0.054 Uiso 1 calc R
C6' C 0.2619(3) 0.6755(2) 0.7920(2) 0.0334(10) Uani 1 d .
C7' C 0.2979(3) 0.6432(2) 0.8543(2) 0.0389(11) Uani 1 d .
O7' O 0.2782(2) 0.5636(2) 0.85202(13) 0.0373(7) Uani 1 d .
C8' C 0.2523(4) 0.6821(3) 0.9017(2) 0.0530(14) Uani 1 d .
H8'A H 0.2750(4) 0.6617(3) 0.9423(2) 0.080 Uiso 1 calc R
H8'B H 0.1892(4) 0.6729(3) 0.8918(2) 0.080 Uiso 1 calc R
H8'C H 0.2636(4) 0.7365(3) 0.9013(2) 0.080 Uiso 1 calc R
C9' C 0.3971(4) 0.6548(3) 0.8663(3) 0.063(2) Uani 1 d .
H9'A H 0.4217(4) 0.6342(3) 0.9065(3) 0.094 Uiso 1 calc R
H9'B H 0.4102(4) 0.7088(3) 0.8654(3) 0.094 Uiso 1 calc R
H9'C H 0.4229(4) 0.6287(3) 0.8348(3) 0.094 Uiso 1 calc R
C10' C 0.1617(3) 0.5910(2) 0.6464(2) 0.0316(10) Uani 1 d .
N10' N 0.1725(2) 0.5230(2) 0.6650(2) 0.0295(8) Uani 1 d .
C11' C 0.1217(4) 0.6157(3) 0.5835(2) 0.0546(14) Uani 1 d .
H11D H 0.1642(4) 0.6454(3) 0.5656(2) 0.082 Uiso 1 d R
H11E H 0.0699(4) 0.6466(3) 0.5856(2) 0.082 Uiso 1 d R
H11F H 0.1045(4) 0.5712(3) 0.5582(2) 0.082 Uiso 1 d R
C12' C 0.1437(3) 0.4621(2) 0.6229(2) 0.0311(9) Uani 1 d .
C13' C 0.0589(3) 0.4336(3) 0.6191(2) 0.0371(10) Uani 1 d .
C14' C 0.0324(4) 0.3751(3) 0.5785(2) 0.0488(12) Uani 1 d .
H14B H -0.0251(4) 0.3554(3) 0.5759(2) 0.059 Uiso 1 calc R
C15' C 0.0872(4) 0.3448(3) 0.5420(2) 0.0503(13) Uani 1 d .
H15B H 0.0684(4) 0.3042(3) 0.5150(2) 0.060 Uiso 1 calc R
C16' C 0.1705(4) 0.3752(3) 0.5457(2) 0.0462(12) Uani 1 d .
H16B H 0.2083(4) 0.3557(3) 0.5200(2) 0.055 Uiso 1 calc R
C17' C 0.2002(3) 0.4334(2) 0.5858(2) 0.0370(11) Uani 1 d .
C18' C -0.0081(3) 0.4679(3) 0.6540(2) 0.0462(12) Uani 1 d .
H18B H 0.0230(3) 0.5043(3) 0.6846(2) 0.055 Uiso 1 calc R
C19' C -0.0513(4) 0.4077(4) 0.6885(3) 0.071(2) Uani 1 d .
H19D H -0.0061(4) 0.3802(4) 0.7162(3) 0.107 Uiso 1 calc R
H19E H -0.0841(4) 0.3724(4) 0.6592(3) 0.107 Uiso 1 calc R
H19F H -0.0914(4) 0.4320(4) 0.7121(3) 0.107 Uiso 1 calc R
C20' C -0.0776(4) 0.5113(4) 0.6107(3) 0.079(2) Uani 1 d .
H20D H -0.1201(4) 0.5330(4) 0.6337(3) 0.119 Uiso 1 calc R
H20E H -0.1076(4) 0.4770(4) 0.5794(3) 0.119 Uiso 1 calc R
H20F H -0.0496(4) 0.5519(4) 0.5910(3) 0.119 Uiso 1 calc R
C21' C 0.2924(3) 0.4635(3) 0.5869(2) 0.0423(11) Uani 1 d .
H21B H 0.3044(3) 0.5023(3) 0.6199(2) 0.051 Uiso 1 calc R
C22' C 0.3006(4) 0.5020(4) 0.5259(3) 0.073(2) Uani 1 d .
H22D H 0.3605(4) 0.5208(4) 0.5277(3) 0.110 Uiso 1 calc R
H22E H 0.2594(4) 0.5442(4) 0.5186(3) 0.110 Uiso 1 calc R
H22F H 0.2873(4) 0.4654(4) 0.4925(3) 0.110 Uiso 1 calc R
C23' C 0.3607(4) 0.4005(3) 0.6017(3) 0.065(2) Uani 1 d .
H23D H 0.4194(4) 0.4214(3) 0.6020(3) 0.097 Uiso 1 calc R
H23E H 0.3492(4) 0.3609(3) 0.5706(3) 0.097 Uiso 1 calc R
H23F H 0.3573(4) 0.3791(3) 0.6418(3) 0.097 Uiso 1 calc R
C24' C 0.1490(3) 0.4534(2) 0.7874(2) 0.0392(11) Uani 1 d .
H24D H 0.1400(3) 0.4138(2) 0.7562(2) 0.059 Uiso 1 d R
H24E H 0.0954(3) 0.4833(2) 0.7851(2) 0.059 Uiso 1 d R
H24F H 0.1636(3) 0.4303(2) 0.8279(2) 0.059 Uiso 1 d R
C25' C 0.3564(3) 0.4837(3) 0.7527(2) 0.0494(12) Uani 1 d .
H25D H 0.3771(3) 0.5199(3) 0.7250(2) 0.074 Uiso 1 d R
H25E H 0.3480(3) 0.4343(3) 0.7327(2) 0.074 Uiso 1 d R
H25F H 0.3997(3) 0.4793(3) 0.7901(2) 0.074 Uiso 1 d R
C26' C 0.3233(4) 0.4040(3) 0.9061(2) 0.060(2) Uani 1 d .
H26D H 0.2818(4) 0.3827(3) 0.8721(2) 0.090 Uiso 1 calc R
H26E H 0.3260(4) 0.3714(3) 0.9420(2) 0.090 Uiso 1 calc R
H26F H 0.3815(4) 0.4071(3) 0.8946(2) 0.090 Uiso 1 calc R
C27' C 0.1642(4) 0.5111(3) 0.9464(2) 0.065(2) Uani 1 d .
H27D H 0.1218(4) 0.4915(3) 0.9122(2) 0.097 Uiso 1 calc R
H27E H 0.1498(4) 0.5636(3) 0.9544(2) 0.097 Uiso 1 calc R
H27F H 0.1622(4) 0.4806(3) 0.9829(2) 0.097 Uiso 1 calc R
C28' C 0.3703(6) 0.5456(4) 0.9940(3) 0.092(3) Uani 1 d .
H28D H 0.3529(6) 0.5963(4) 1.0047(3) 0.138 Uiso 1 calc R
H28E H 0.4282(6) 0.5478(4) 0.9820(3) 0.138 Uiso 1 calc R
H28F H 0.3727(6) 0.5122(4) 1.0294(3) 0.138 Uiso 1 calc R
N30 N 0.4660(6) 0.7416(4) 0.1042(4) 0.119(3) Uani 1 d .
C31 C 0.4505(5) 0.6859(4) 0.1240(3) 0.075(2) Uani 1 d .
C32 C 0.4326(6) 0.6142(4) 0.1494(3) 0.095(2) Uani 1 d .
H32A H 0.4743(6) 0.6053(4) 0.1871(3) 0.142 Uiso 1 d R
H32B H 0.4382(6) 0.5741(4) 0.1199(3) 0.142 Uiso 1 d R
H32C H 0.3729(6) 0.6142(4) 0.1585(3) 0.142 Uiso 1 d R

loop_
_atom_type_symbol
_atom_type_description
_atom_type_scat_dispersion_real
_atom_type_scat_dispersion_imag
_atom_type_scat_source
C C 0.0181 0.0091 'International Tables Vol C Tables 4.2.6.8 and 6.1.1.4'
H H 0.0000 0.0000 'International Tables Vol C Tables 4.2.6.8 and 6.1.1.4'
N N 0.0311 0.0180 'International Tables Vol C Tables 4.2.6.8 and 6.1.1.4'
O O 0.0492 0.0322 'International Tables Vol C Tables 4.2.6.8 and 6.1.1.4'
Al Al 0.2130 0.2455 'International Tables Vol C Tables 4.2.6.8 and 6.1.1.4'

loop_
_geom_angle_atom_site_label_1
_geom_angle_atom_site_label_2
_geom_angle_atom_site_label_3
_geom_angle
O7 Al1 C24 101.2(2)
O7 Al1 C25 102.0(2)
C24 Al1 C25 125.2(3)
O7 Al1 N1 81.76(14)
C24 Al1 N1 117.5(2)
C25 Al1 N1 114.5(2)
O7 Al1 N10 152.82(13)
C24 Al1 N10 88.7(2)
C25 Al1 N10 92.3(2)
N1 Al1 N10 71.27(13)
O7 Al2 C27 107.5(2)
O7 Al2 C26 106.2(2)
C27 Al2 C26 112.2(3)
O7 Al2 C28 111.0(2)
C27 Al2 C28 111.4(2)
C26 Al2 C28 108.4(2)
C6 N1 C2 120.2(4)
C6 N1 Al1 114.4(3)
C2 N1 Al1 125.4(3)
N1 C2 C3 120.8(4)
N1 C2 C10 115.4(4)
C3 C2 C10 123.8(4)
C4 C3 C2 119.4(5)
C5 C4 C3 119.5(5)
C4 C5 C6 120.0(5)
N1 C6 C5 120.0(5)
N1 C6 C7 116.2(4)
C5 C6 C7 123.7(4)
O7 C7 C6 107.8(3)
O7 C7 C8 110.2(4)
C6 C7 C8 108.5(4)
O7 C7 C9 109.4(4)
C6 C7 C9 108.3(4)
C8 C7 C9 112.5(5)
C7 O7 Al1 117.5(3)
C7 O7 Al2 122.4(3)
Al1 O7 Al2 120.07(15)
N10 C10 C2 114.5(4)
N10 C10 C11 127.1(4)
C2 C10 C11 118.4(4)
C10 N10 C12 119.4(4)
C10 N10 Al1 113.0(3)
C12 N10 Al1 127.6(3)
C13 C12 C17 121.2(4)
C13 C12 N10 121.0(4)
C17 C12 N10 117.7(3)
C14 C13 C12 118.0(4)
C14 C13 C18 118.9(4)
C12 C13 C18 123.0(4)
C15 C14 C13 121.4(4)
C16 C15 C14 119.8(5)
C15 C16 C17 121.7(5)
C16 C17 C12 117.9(4)
C16 C17 C21 120.5(4)
C12 C17 C21 121.6(4)
C13 C18 C19 112.9(4)
C13 C18 C20 111.1(4)
C19 C18 C20 108.8(4)
C17 C21 C23 112.2(4)
C17 C21 C22 110.2(4)
C23 C21 C22 110.0(4)
O7' Al1' C24' 101.1(2)
O7' Al1' C25' 103.4(2)
C24' Al1' C25' 125.2(2)
O7' Al1' N1' 81.68(14)
C24' Al1' N1' 123.0(2)
C25' Al1' N1' 108.7(2)
O7' Al1' N10' 152.11(13)
C24' Al1' N10' 86.9(2)
C25' Al1' N10' 93.2(2)
N1' Al1' N10' 71.75(13)
O7' Al2' C28' 113.6(2)
O7' Al2' C26' 105.9(2)
C28' Al2' C26' 107.4(3)
O7' Al2' C27' 105.3(2)
C28' Al2' C27' 109.8(3)
C26' Al2' C27' 114.9(3)
C6' N1' C2' 119.8(4)
C6' N1' Al1' 114.5(3)
C2' N1' Al1' 125.4(3)
N1' C2' C3' 120.4(4)
N1' C2' C10' 115.3(3)
C3' C2' C10' 124.2(4)
C2' C3' C4' 119.9(4)
C5' C4' C3' 119.3(4)
C4' C5' C6' 119.4(5)
N1' C6' C5' 121.1(4)
N1' C6' C7' 116.4(4)
C5' C6' C7' 122.4(4)
O7' C7' C6' 107.2(4)
O7' C7' C8' 110.1(4)
C6' C7' C8' 108.5(4)
O7' C7' C9' 109.8(4)
C6' C7' C9' 108.2(4)
C8' C7' C9' 112.8(4)
C7' O7' Al2' 120.8(3)
C7' O7' Al1' 117.4(3)
Al2' O7' Al1' 121.8(2)
N10' C10' C2' 116.6(4)
N10' C10' C11' 126.2(4)
C2' C10' C11' 117.3(4)
C10' N10' C12' 119.1(4)
C10' N10' Al1' 110.9(3)
C12' N10' Al1' 130.0(2)
C13' C12' C17' 120.7(4)
C13' C12' N10' 119.5(4)
C17' C12' N10' 119.8(4)
C14' C13' C12' 118.7(4)
C14' C13' C18' 118.4(4)
C12' C13' C18' 122.7(4)
C15' C14' C13' 121.9(5)
C14' C15' C16' 118.2(5)
C17' C16' C15' 122.0(4)
C16' C17' C12' 118.4(5)
C16' C17' C21' 118.5(4)
C12' C17' C21' 123.0(4)
C20' C18' C13' 110.5(4)
C20' C18' C19' 110.2(5)
C13' C18' C19' 111.8(4)
C17' C21' C23' 111.1(4)
C17' C21' C22' 111.1(4)
C23' C21' C22' 110.6(4)
N30 C31 C32 178.8(9)

loop_
_geom_bond_atom_site_label_1
_geom_bond_atom_site_label_2
_geom_bond_distance
Al1 O7 1.907(3)
Al1 C24 1.952(5)
Al1 C25 1.959(5)
Al1 N1 1.994(4)
Al1 N10 2.427(4)
Al2 O7 1.917(3)
Al2 C27 1.983(5)
Al2 C26 1.984(5)
Al2 C28 1.986(5)
N1 C6 1.342(5)
N1 C2 1.356(6)
C2 C3 1.388(6)
C2 C10 1.481(6)
C3 C4 1.376(7)
C4 C5 1.362(8)
C5 C6 1.404(6)
C6 C7 1.508(7)
C7 O7 1.436(5)
C7 C8 1.529(7)
C7 C9 1.534(6)
C10 N10 1.288(5)
C10 C11 1.484(6)
N10 C12 1.440(5)
C12 C13 1.404(5)
C12 C17 1.416(6)
C13 C14 1.391(6)
C13 C18 1.511(6)
C14 C15 1.385(7)
C15 C16 1.375(7)
C16 C17 1.387(6)
C17 C21 1.528(6)
C18 C19 1.524(7)
C18 C20 1.533(7)
C21 C23 1.530(6)
C21 C22 1.532(7)
Al1' O7' 1.915(3)
Al1' C24' 1.950(5)
Al1' C25' 1.964(5)
Al1' N1' 1.978(3)
Al1' N10' 2.472(4)
Al2' O7' 1.911(3)
Al2' C28' 1.974(7)
Al2' C26' 1.981(5)
Al2' C27' 1.997(6)
N1' C6' 1.345(5)
N1' C2' 1.368(5)
C2' C3' 1.369(6)
C2' C10' 1.480(6)
C3' C4' 1.391(6)
C4' C5' 1.368(7)
C5' C6' 1.387(6)
C6' C7' 1.513(6)
C7' O7' 1.442(5)
C7' C8' 1.529(6)
C7' C9' 1.529(7)
C10' N10' 1.276(5)
C10' C11' 1.494(6)
N10' C12' 1.448(5)
C12' C13' 1.398(6)
C12' C17' 1.399(6)
C13' C14' 1.389(6)
C13' C18' 1.526(6)
C14' C15' 1.381(7)
C15' C16' 1.390(7)
C16' C17' 1.389(6)
C17' C21' 1.523(7)
C18' C20' 1.525(8)
C18' C19' 1.533(7)
C21' C23' 1.535(7)
C21' C22' 1.542(6)
N30 C31 1.125(9)
C31 C32 1.436(9)
